data_1551772
loop_
_publ_author_name
'TAKECHI, Haruko'
'KUBO, Kanji'
'TAKAHASHI, Hajime'
'MATSUMOTO, Taisuke'

_publ_section_title
;
 Crystal Structure of
 Dihydro-1,3,5,5-tetramethyl-2-(1-phenylethylidene)-4,6(1H,5H)-pyrimidinedione
;
_journal_name_full 'X-ray Structure Analysis Online'
_journal_page_first 77
_journal_paper_doi 10.2116/xraystruct.26.77
_journal_volume 26
_journal_year 2010
_chemical_formula_moiety 'C16 H20 N2 O2 '
_chemical_formula_sum 'C16 H20 N2 O2'
_chemical_formula_weight 272.35
_space_group_IT_number 14
_space_group_name_Hall '-P 2ybc'
_space_group_name_H-M_alt 'P 1 21/c 1'
_symmetry_cell_setting monoclinic
_symmetry_Int_Tables_number 14
_symmetry_space_group_name_Hall '-P 2ybc'
_symmetry_space_group_name_H-M 'P 1 21/c 1'
_cell_angle_alpha 90.0000
_cell_angle_beta 116.154(15)
_cell_angle_gamma 90.0000
_cell_formula_units_Z 4
_cell_length_a 15.294(4)
_cell_length_b 6.9869(18)
_cell_length_c 15.239(4)
_cell_measurement_reflns_used 16450
_cell_measurement_temperature 173.1
_cell_measurement_theta_max 68.2
_cell_measurement_theta_min 3.2
_cell_volume 1461.7(7)
_computing_cell_refinement PROCESS-AUTO
_computing_data_collection PROCESS-AUTO
_computing_data_reduction CrystalStructure
_computing_publication_material 'CrystalStructure 3.8'
_computing_structure_refinement CRYSTALS
_computing_structure_solution SIR2002
_diffrn_detector_area_resol_mean 10.00
_diffrn_measured_fraction_theta_full 0.985
_diffrn_measured_fraction_theta_max 0.985
_diffrn_measurement_device_type 'Rigaku RAXIS-RAPID'
_diffrn_measurement_method \w
_diffrn_radiation_type 'Cu K\a'
_diffrn_radiation_wavelength 1.54187
_diffrn_reflns_av_R_equivalents 0.024
_diffrn_reflns_limit_h_max 18
_diffrn_reflns_limit_h_min -18
_diffrn_reflns_limit_k_max 7
_diffrn_reflns_limit_k_min -8
_diffrn_reflns_limit_l_max 18
_diffrn_reflns_limit_l_min -18
_diffrn_reflns_number 17874
_diffrn_reflns_theta_full 68.20
_diffrn_reflns_theta_max 68.20
_exptl_absorpt_coefficient_mu 0.659
_exptl_absorpt_correction_T_max 0.876
_exptl_absorpt_correction_T_min 0.734
_exptl_absorpt_correction_type multi-scan
_exptl_absorpt_process_details
;
    Higashi, T. (1995). Program for Absorption Correction.
    Rigaku Corporation, Tokyo, Japan.
;
_exptl_crystal_colour colorless
_exptl_crystal_density_diffrn 1.237
_exptl_crystal_density_method 'not measured'
_exptl_crystal_description prism
_exptl_crystal_F_000 584.00
_exptl_crystal_size_max 0.30
_exptl_crystal_size_mid 0.20
_exptl_crystal_size_min 0.20
_refine_diff_density_max 0.32
_refine_diff_density_min -0.29
_refine_ls_extinction_method none
_refine_ls_goodness_of_fit_ref 1.006
_refine_ls_hydrogen_treatment refall
_refine_ls_number_parameters 201
_refine_ls_number_reflns 2644
_refine_ls_R_factor_gt 0.0438
_refine_ls_shift/su_max 0.0000
_refine_ls_structure_factor_coef Fsqd
_refine_ls_weighting_details 'w = 1/[0.0020Fo^2^ + 1.0000\s(Fo^2^)]/(4Fo^2^)'
_refine_ls_weighting_scheme calc
_refine_ls_wR_factor_ref 0.1396
_reflns_number_gt 2043
_reflns_number_total 2644
_reflns_threshold_expression F^2^>2.0\s(F^2^)
_cod_data_source_file 26_77_1.cif
_cod_data_source_block '_kk0508j'
_cod_original_cell_volume 1461.7(6)
_cod_original_formula_sum 'C16 H20 N2 O2 '
_cod_database_code 1551772

loop_
_symmetry_equiv_pos_site_id
_symmetry_equiv_pos_as_xyz
1 +X,+Y,+Z
2 -X,1/2+Y,1/2-Z
3 -X,-Y,-Z
4 +X,1/2-Y,1/2+Z

loop_
_atom_site_label
_atom_site_type_symbol
_atom_site_fract_x
_atom_site_fract_y
_atom_site_fract_z
_atom_site_U_iso_or_equiv
_atom_site_adp_type
_atom_site_occupancy
_atom_site_symmetry_multiplicity
_atom_site_calc_flag
_atom_site_refinement_flags
O(1) O 0.69161(9) 0.15287(17) 0.21319(8) 0.0344(3) Uani 1.00 1 d .
O(2) O 0.51263(9) 0.6417(2) 0.22848(10) 0.0435(3) Uani 1.00 1 d .
N(1) N 0.71116(9) 0.24530(18) 0.36281(9) 0.0219(3) Uani 1.00 1 d .
N(2) N 0.61858(9) 0.51181(19) 0.37237(10) 0.0246(3) Uani 1.00 1 d .
C(1) C 0.70426(11) 0.3996(2) 0.42097(11) 0.0211(3) Uani 1.00 1 d .
C(2) C 0.68732(11) 0.2788(2) 0.26709(11) 0.0249(3) Uani 1.00 1 d .
C(3) C 0.65661(12) 0.4849(2) 0.23327(11) 0.0267(4) Uani 1.00 1 d .
C(4) C 0.58809(12) 0.5546(2) 0.27600(12) 0.0282(4) Uani 1.00 1 d .
C(5) C 0.72327(13) 0.0472(2) 0.39842(12) 0.0298(4) Uani 1.00 1 d .
C(6) C 0.74785(13) 0.6137(2) 0.26994(12) 0.0311(4) Uani 1.00 1 d .
C(7) C 0.60438(15) 0.4944(3) 0.12153(12) 0.0435(5) Uani 1.00 1 d .
C(8) C 0.55004(13) 0.5321(2) 0.41481(14) 0.0388(5) Uani 1.00 1 d .
C(9) C 0.77200(11) 0.4379(2) 0.51095(11) 0.0234(3) Uani 1.00 1 d .
C(10) C 0.76516(14) 0.6057(2) 0.56987(12) 0.0320(4) Uani 1.00 1 d .
C(11) C 0.86115(11) 0.3177(2) 0.56039(11) 0.0246(3) Uani 1.00 1 d .
C(12) C 0.92834(12) 0.3033(2) 0.52165(12) 0.0303(4) Uani 1.00 1 d .
C(13) C 1.01289(13) 0.1958(2) 0.56985(13) 0.0363(4) Uani 1.00 1 d .
C(14) C 1.03048(13) 0.1012(2) 0.65527(14) 0.0402(4) Uani 1.00 1 d .
C(15) C 0.96453(13) 0.1148(2) 0.69425(13) 0.0383(4) Uani 1.00 1 d .
C(16) C 0.88062(13) 0.2237(2) 0.64748(12) 0.0314(4) Uani 1.00 1 d .
H(1) H 0.7102 0.0406 0.4538 0.035 Uiso 1.00 1 c R
H(2) H 0.6792 -0.0333 0.3482 0.035 Uiso 1.00 1 c R
H(3) H 0.7882 0.0068 0.4159 0.036 Uiso 1.00 1 c R
H(4) H 0.7285 0.7441 0.2641 0.040 Uiso 1.00 1 c R
H(5) H 0.7821 0.5913 0.2319 0.040 Uiso 1.00 1 c R
H(6) H 0.7890 0.5851 0.3365 0.039 Uiso 1.00 1 c R
H(7) H 0.5990 0.6237 0.1006 0.049 Uiso 1.00 1 c R
H(8) H 0.5410 0.4409 0.0989 0.049 Uiso 1.00 1 c R
H(9) H 0.6410 0.4240 0.0958 0.049 Uiso 1.00 1 c R
H(10) H 0.5539 0.6580 0.4398 0.050 Uiso 1.00 1 c R
H(11) H 0.4858 0.5088 0.3659 0.050 Uiso 1.00 1 c R
H(12) H 0.5659 0.4422 0.4663 0.050 Uiso 1.00 1 c R
H(13) H 0.7282 0.5703 0.6036 0.039 Uiso 1.00 1 c R
H(14) H 0.7343 0.7099 0.5274 0.039 Uiso 1.00 1 c R
H(15) H 0.8288 0.6427 0.6158 0.039 Uiso 1.00 1 c R
H(16) H 0.9163 0.3675 0.4624 0.035 Uiso 1.00 1 c R
H(17) H 1.0585 0.1874 0.5433 0.042 Uiso 1.00 1 c R
H(18) H 1.0881 0.0273 0.6877 0.042 Uiso 1.00 1 c R
H(19) H 0.9764 0.0491 0.7530 0.041 Uiso 1.00 1 c R
H(20) H 0.8359 0.2345 0.6751 0.037 Uiso 1.00 1 c R

loop_
_atom_site_aniso_label
_atom_site_aniso_U_11
_atom_site_aniso_U_22
_atom_site_aniso_U_33
_atom_site_aniso_U_12
_atom_site_aniso_U_13
_atom_site_aniso_U_23
O(1) 0.0414(7) 0.0347(7) 0.0310(6) -0.0063(5) 0.0196(5) -0.0109(5)
O(2) 0.0287(6) 0.0485(8) 0.0449(7) 0.0119(6) 0.0084(5) 0.0194(6)
N(1) 0.0225(6) 0.0187(6) 0.0233(6) 0.0005(5) 0.0089(5) -0.0011(5)
N(2) 0.0220(6) 0.0248(6) 0.0281(6) 0.0056(5) 0.0120(5) 0.0024(5)
C(1) 0.0215(7) 0.0204(7) 0.0238(7) 0.0021(6) 0.0121(6) 0.0016(6)
C(2) 0.0214(7) 0.0270(8) 0.0260(7) -0.0055(6) 0.0100(6) -0.0037(6)
C(3) 0.0284(8) 0.0269(8) 0.0221(7) -0.0043(6) 0.0086(6) 0.0009(6)
C(4) 0.0224(8) 0.0242(8) 0.0320(8) -0.0010(6) 0.0064(6) 0.0042(6)
C(5) 0.0321(9) 0.0204(8) 0.0338(8) 0.0015(6) 0.0118(7) -0.0001(6)
C(6) 0.0360(9) 0.0296(8) 0.0314(8) -0.0066(7) 0.0182(7) -0.0008(7)
C(7) 0.0530(12) 0.0439(11) 0.0243(8) -0.0076(9) 0.0086(8) 0.0033(8)
C(8) 0.0322(9) 0.0445(11) 0.0468(10) 0.0103(8) 0.0239(8) 0.0014(8)
C(9) 0.0252(8) 0.0209(7) 0.0251(7) -0.0006(6) 0.0121(6) 0.0008(6)
C(10) 0.0408(9) 0.0276(9) 0.0270(8) 0.0041(7) 0.0144(7) -0.0028(7)
C(11) 0.0224(7) 0.0228(7) 0.0227(7) -0.0017(6) 0.0046(6) -0.0026(6)
C(12) 0.0256(8) 0.0334(9) 0.0289(8) -0.0007(7) 0.0092(6) 0.0010(7)
C(13) 0.0231(8) 0.0395(10) 0.0422(10) 0.0009(7) 0.0105(7) -0.0030(8)
C(14) 0.0271(9) 0.0372(10) 0.0409(10) 0.0067(7) 0.0009(7) 0.0022(8)
C(15) 0.0352(9) 0.0385(10) 0.0290(8) 0.0029(8) 0.0031(7) 0.0074(7)
C(16) 0.0314(8) 0.0327(9) 0.0278(8) 0.0001(7) 0.0108(6) 0.0015(7)

loop_
_atom_type_symbol
_atom_type_description
_atom_type_scat_dispersion_real
_atom_type_scat_dispersion_imag
_atom_type_scat_source
C C 0.018 0.009
;
International Tables for Crystallography
(1992, Vol. C, Tables 4.2.6.8 and 6.1.1.4)
;
H H 0.000 0.000
;
International Tables for Crystallography
(1992, Vol. C, Table 6.1.1.4)
;
O O 0.049 0.032
;
International Tables for Crystallography
(1992, Vol. C, Tables 4.2.6.8 and 6.1.1.4)
;
N N 0.031 0.018
;
International Tables for Crystallography
(1992, Vol. C, Tables 4.2.6.8 and 6.1.1.4)
;

loop_
_geom_angle_atom_site_label_1
_geom_angle_atom_site_label_2
_geom_angle_atom_site_label_3
_geom_angle
_geom_angle_publ_flag
C(1) N(1) C(2) 118.54(12) yes
C(1) N(1) C(5) 120.92(14) yes
C(2) N(1) C(5) 119.30(13) yes
C(1) N(2) C(4) 118.73(16) yes
C(1) N(2) C(8) 119.92(14) yes
C(4) N(2) C(8) 118.94(13) yes
N(1) C(1) N(2) 113.31(11) yes
N(1) C(1) C(9) 123.62(13) yes
N(2) C(1) C(9) 123.05(15) yes
O(1) C(2) N(1) 121.86(14) yes
O(1) C(2) C(3) 123.27(14) yes
N(1) C(2) C(3) 114.86(14) yes
C(2) C(3) C(4) 108.71(15) yes
C(2) C(3) C(6) 109.40(12) yes
C(2) C(3) C(7) 110.32(14) yes
C(4) C(3) C(6) 109.77(14) yes
C(4) C(3) C(7) 109.80(14) yes
C(6) C(3) C(7) 108.83(16) yes
O(2) C(4) N(2) 122.23(19) yes
O(2) C(4) C(3) 123.35(16) yes
N(2) C(4) C(3) 114.42(13) yes
C(1) C(9) C(10) 122.86(14) yes
C(1) C(9) C(11) 122.02(15) yes
C(10) C(9) C(11) 115.12(11) yes
C(9) C(11) C(12) 120.41(15) yes
C(9) C(11) C(16) 120.76(17) yes
C(12) C(11) C(16) 118.79(14) yes
C(11) C(12) C(13) 120.09(17) yes
C(12) C(13) C(14) 120.5(2) yes
C(13) C(14) C(15) 119.89(16) yes
C(14) C(15) C(16) 120.12(18) yes
C(11) C(16) C(15) 120.6(2) yes
N(1) C(5) H(1) 109.4 no
N(1) C(5) H(2) 109.4 no
N(1) C(5) H(3) 109.3 no
H(1) C(5) H(2) 109.5 no
H(1) C(5) H(3) 109.8 no
H(2) C(5) H(3) 109.5 no
C(3) C(6) H(4) 109.3 no
C(3) C(6) H(5) 109.7 no
C(3) C(6) H(6) 109.4 no
H(4) C(6) H(5) 109.5 no
H(4) C(6) H(6) 109.5 no
H(5) C(6) H(6) 109.4 no
C(3) C(7) H(7) 109.9 no
C(3) C(7) H(8) 109.6 no
C(3) C(7) H(9) 108.9 no
H(7) C(7) H(8) 109.2 no
H(7) C(7) H(9) 109.5 no
H(8) C(7) H(9) 109.8 no
N(2) C(8) H(10) 109.7(2) no
N(2) C(8) H(11) 109.4 no
N(2) C(8) H(12) 109.3(2) no
H(10) C(8) H(11) 109.5 no
H(10) C(8) H(12) 109.4(2) no
H(11) C(8) H(12) 109.5 no
C(9) C(10) H(13) 109.5 no
C(9) C(10) H(14) 109.5 no
C(9) C(10) H(15) 109.4 no
H(13) C(10) H(14) 109.5 no
H(13) C(10) H(15) 109.5 no
H(14) C(10) H(15) 109.5 no
C(11) C(12) H(16) 119.74(19) no
C(13) C(12) H(16) 120.2(2) no
C(12) C(13) H(17) 119.6(2) no
C(14) C(13) H(17) 119.9(2) no
C(13) C(14) H(18) 120.2(2) no
C(15) C(14) H(18) 119.9(2) no
C(14) C(15) H(19) 120.0(2) no
C(16) C(15) H(19) 119.9(2) no
C(11) C(16) H(20) 119.47(18) no
C(15) C(16) H(20) 119.9(2) no

loop_
_geom_bond_atom_site_label_1
_geom_bond_atom_site_label_2
_geom_bond_distance
_geom_bond_publ_flag
O(1) C(2) 1.225(2) yes
O(2) C(4) 1.2204(19) yes
N(1) C(1) 1.429(2) yes
N(1) C(2) 1.359(2) yes
N(1) C(5) 1.468(2) yes
N(2) C(1) 1.4229(18) yes
N(2) C(4) 1.364(2) yes
N(2) C(8) 1.461(2) yes
C(1) C(9) 1.3314(18) yes
C(2) C(3) 1.532(2) yes
C(3) C(4) 1.537(2) yes
C(3) C(6) 1.543(2) yes
C(3) C(7) 1.531(2) yes
C(9) C(10) 1.508(2) yes
C(9) C(11) 1.492(2) yes
C(11) C(12) 1.396(2) yes
C(11) C(16) 1.390(2) yes
C(12) C(13) 1.392(2) yes
C(13) C(14) 1.377(2) yes
C(14) C(15) 1.381(3) yes
C(15) C(16) 1.389(2) yes
C(5) H(1) 0.950 no
C(5) H(2) 0.950 no
C(5) H(3) 0.950 no
C(6) H(4) 0.950 no
C(6) H(5) 0.950 no
C(6) H(6) 0.950 no
C(7) H(7) 0.950 no
C(7) H(8) 0.950 no
C(7) H(9) 0.950 no
C(8) H(10) 0.950(2) no
C(8) H(11) 0.950 no
C(8) H(12) 0.950(2) no
C(10) H(13) 0.950 no
C(10) H(14) 0.950 no
C(10) H(15) 0.950 no
C(12) H(16) 0.950(2) no
C(13) H(17) 0.950(3) no
C(14) H(18) 0.950(2) no
C(15) H(19) 0.950(2) no
C(16) H(20) 0.950(3) no

loop_
_geom_contact_atom_site_label_1
_geom_contact_atom_site_label_2
_geom_contact_distance
_geom_contact_site_symmetry_2
O(1) C(8) 3.438(2) 2_645
O(1) C(10) 3.386(2) 4_554
O(1) C(16) 3.557(2) 4_554
O(2) N(1) 3.1586(17) 2_655
O(2) N(2) 3.2185(17) 2_655
O(2) C(1) 3.5747(18) 2_655
O(2) C(2) 3.234(2) 2_655
O(2) C(4) 3.257(2) 2_655
O(2) C(5) 3.323(2) 2_655
O(2) C(8) 3.359(2) 2_655
N(1) O(2) 3.1586(17) 2_645
N(2) O(2) 3.2185(17) 2_645
C(1) O(2) 3.5747(18) 2_645
C(2) O(2) 3.234(2) 2_645
C(4) O(2) 3.257(2) 2_645
C(5) O(2) 3.323(2) 2_645
C(8) O(1) 3.438(2) 2_655
C(8) O(2) 3.359(2) 2_645
C(8) C(8) 3.576(3) 3_666
C(10) O(1) 3.386(2) 4_555
C(13) C(13) 3.382(2) 3_756
C(16) O(1) 3.557(2) 4_555
O(1) H(4) 2.948 1_545
O(1) H(10) 3.4383(19) 2_645
O(1) H(11) 2.635 2_645
O(1) H(12) 3.451(2) 4_554
O(1) H(13) 2.521 4_554
O(1) H(18) 3.276(2) 3_756
O(1) H(20) 2.638(2) 4_554
O(2) H(1) 3.389 2_655
O(2) H(2) 3.298 1_565
O(2) H(2) 2.906 2_655
O(2) H(11) 2.946 2_655
O(2) H(12) 3.394(2) 2_655
N(2) H(2) 3.376 1_565
C(2) H(11) 3.153 2_645
C(2) H(20) 3.155(3) 4_554
C(3) H(20) 3.578(2) 4_554
C(4) H(2) 3.176 1_565
C(5) H(4) 2.971 1_545
C(5) H(14) 3.025 1_545
C(5) H(17) 3.465(2) 3_756
C(6) H(2) 3.117 1_565
C(6) H(3) 3.415 1_565
C(6) H(13) 3.274 4_564
C(6) H(15) 3.538 4_564
C(6) H(17) 3.372(2) 3_766
C(6) H(18) 3.403(2) 3_766
C(6) H(20) 3.397(2) 4_554
C(7) H(1) 3.586 4_554
C(7) H(7) 3.541 3_665
C(7) H(8) 3.139 3_665
C(7) H(10) 3.204(2) 2_645
C(7) H(10) 3.504(2) 4_564
C(7) H(14) 3.577 4_564
C(8) H(7) 3.595 2_645
C(8) H(7) 3.534 4_565
C(8) H(8) 3.144 2_655
C(8) H(10) 3.508(3) 3_666
C(8) H(12) 3.047(3) 3_666
C(10) H(1) 3.429 1_565
C(10) H(4) 3.411 4_565
C(10) H(5) 3.175 4_565
C(10) H(7) 3.361 4_565
C(10) H(18) 3.417(2) 2_756
C(11) H(19) 3.262(2) 2_756
C(12) H(16) 3.238(2) 3_766
C(12) H(17) 3.599(2) 3_756
C(12) H(19) 3.528(2) 2_756
C(13) H(3) 3.275 3_756
C(13) H(5) 3.580 3_766
C(13) H(6) 3.122 3_766
C(13) H(16) 3.346(2) 3_766
C(13) H(17) 3.110(2) 3_756
C(14) H(3) 3.477 3_756
C(14) H(4) 3.504 3_766
C(14) H(5) 3.382 3_766
C(14) H(6) 3.484 3_766
C(14) H(15) 3.205 2_746
C(14) H(17) 3.383(2) 3_756
C(14) H(19) 3.448(2) 2_756
C(14) H(20) 3.573(2) 2_746
C(15) H(5) 3.405 4_555
C(15) H(15) 3.216 2_746
C(15) H(19) 3.167(2) 2_756
C(16) H(5) 3.237 4_555
C(16) H(9) 3.546 4_555
C(16) H(18) 3.159(2) 2_756
C(16) H(19) 3.053(2) 2_756
H(1) O(2) 3.389 2_645
H(1) C(7) 3.586 4_555
H(1) C(10) 3.429 1_545
H(1) H(7) 3.546 4_555
H(1) H(9) 2.808 4_555
H(1) H(10) 3.530 1_545
H(1) H(14) 2.524 1_545
H(2) O(2) 3.298 1_545
H(2) O(2) 2.906 2_645
H(2) N(2) 3.376 1_545
H(2) C(4) 3.176 1_545
H(2) C(6) 3.117 1_545
H(2) H(4) 2.342 1_545
H(2) H(6) 3.198 1_545
H(2) H(10) 3.553 1_545
H(2) H(11) 3.137 2_645
H(2) H(14) 3.059 1_545
H(3) C(6) 3.415 1_545
H(3) C(13) 3.275 3_756
H(3) C(14) 3.477 3_756
H(3) H(4) 2.774 1_545
H(3) H(6) 3.187 1_545
H(3) H(14) 3.017 1_545
H(3) H(17) 2.538 3_756
H(3) H(18) 2.961 3_756
H(4) O(1) 2.948 1_565
H(4) C(5) 2.971 1_565
H(4) C(10) 3.411 4_564
H(4) C(14) 3.504 3_766
H(4) H(2) 2.342 1_565
H(4) H(3) 2.774 1_565
H(4) H(11) 3.515 2_655
H(4) H(13) 2.766 4_564
H(4) H(15) 3.338 4_564
H(4) H(17) 3.322 3_766
H(4) H(18) 3.025 3_766
H(5) C(10) 3.175 4_564
H(5) C(13) 3.580 3_766
H(5) C(14) 3.382 3_766
H(5) C(15) 3.405 4_554
H(5) C(16) 3.237 4_554
H(5) H(13) 2.945 4_564
H(5) H(14) 3.189 4_564
H(5) H(15) 2.866 4_564
H(5) H(17) 3.564 3_766
H(5) H(18) 3.225 3_766
H(5) H(19) 3.009 4_554
H(5) H(20) 2.690 4_554
H(6) C(13) 3.122 3_766
H(6) C(14) 3.484 3_766
H(6) H(2) 3.198 1_565
H(6) H(3) 3.187 1_565
H(6) H(17) 2.748 3_766
H(6) H(18) 3.408 3_766
H(7) C(7) 3.541 3_665
H(7) C(8) 3.595 2_655
H(7) C(8) 3.534 4_564
H(7) C(10) 3.361 4_564
H(7) H(1) 3.546 4_554
H(7) H(8) 2.881 3_665
H(7) H(9) 3.586 3_665
H(7) H(10) 2.705 4_564
H(7) H(11) 3.124 2_655
H(7) H(12) 3.176 2_655
H(7) H(12) 3.568 4_564
H(7) H(13) 2.897 4_564
H(7) H(14) 2.986 4_564
H(8) C(7) 3.139 3_665
H(8) C(8) 3.144 2_645
H(8) H(7) 2.881 3_665
H(8) H(8) 2.831 3_665
H(8) H(9) 3.188 3_665
H(8) H(10) 2.369 2_645
H(8) H(11) 3.125 2_645
H(8) H(12) 3.474 4_554
H(9) C(16) 3.546 4_554
H(9) H(1) 2.808 4_554
H(9) H(7) 3.586 3_665
H(9) H(8) 3.188 3_665
H(9) H(10) 3.348 2_645
H(9) H(12) 3.124 4_554
H(9) H(14) 3.314 4_564
H(9) H(20) 2.899 4_554
H(10) O(1) 3.4383(19) 2_655
H(10) C(7) 3.204(2) 2_655
H(10) C(7) 3.504(2) 4_565
H(10) C(8) 3.508(3) 3_666
H(10) H(1) 3.530 1_565
H(10) H(2) 3.553 1_565
H(10) H(7) 2.705 4_565
H(10) H(8) 2.369 2_655
H(10) H(9) 3.348 2_655
H(10) H(11) 3.474 3_666
H(10) H(12) 2.864(3) 3_666
H(11) O(1) 2.635 2_655
H(11) O(2) 2.946 2_645
H(11) C(2) 3.153 2_655
H(11) H(2) 3.137 2_655
H(11) H(4) 3.515 2_645
H(11) H(7) 3.124 2_645
H(11) H(8) 3.125 2_655
H(11) H(10) 3.474 3_666
H(11) H(12) 3.009 3_666
H(11) H(13) 3.545 3_666
H(12) O(1) 3.451(2) 4_555
H(12) O(2) 3.394(2) 2_645
H(12) C(8) 3.047(3) 3_666
H(12) H(7) 3.176 2_645
H(12) H(7) 3.568 4_565
H(12) H(8) 3.474 4_555
H(12) H(9) 3.124 4_555
H(12) H(10) 2.864(3) 3_666
H(12) H(11) 3.009 3_666
H(12) H(12) 2.755(3) 3_666
H(13) O(1) 2.521 4_555
H(13) C(6) 3.274 4_565
H(13) H(4) 2.766 4_565
H(13) H(5) 2.945 4_565
H(13) H(7) 2.897 4_565
H(13) H(11) 3.545 3_666
H(13) H(18) 3.197 2_756
H(14) C(5) 3.025 1_565
H(14) C(7) 3.577 4_565
H(14) H(1) 2.524 1_565
H(14) H(2) 3.059 1_565
H(14) H(3) 3.017 1_565
H(14) H(5) 3.189 4_565
H(14) H(7) 2.986 4_565
H(14) H(9) 3.314 4_565
H(15) C(6) 3.538 4_565
H(15) C(14) 3.205 2_756
H(15) C(15) 3.216 2_756
H(15) H(4) 3.338 4_565
H(15) H(5) 2.866 4_565
H(15) H(18) 2.807 2_756
H(15) H(19) 2.837 2_756
H(16) C(12) 3.238(2) 3_766
H(16) C(13) 3.346(2) 3_766
H(16) H(16) 2.952(2) 3_766
H(16) H(17) 3.139(2) 3_766
H(16) H(18) 3.566(2) 3_756
H(17) C(5) 3.465(2) 3_756
H(17) C(6) 3.372(2) 3_766
H(17) C(12) 3.599(2) 3_756
H(17) C(13) 3.110(2) 3_756
H(17) C(14) 3.383(2) 3_756
H(17) H(3) 2.538 3_756
H(17) H(4) 3.322 3_766
H(17) H(5) 3.564 3_766
H(17) H(6) 2.748 3_766
H(17) H(16) 3.139(2) 3_766
H(17) H(17) 3.117(2) 3_756
H(17) H(18) 3.565(2) 3_756
H(18) O(1) 3.276(2) 3_756
H(18) C(6) 3.403(2) 3_766
H(18) C(10) 3.417(2) 2_746
H(18) C(16) 3.159(2) 2_746
H(18) H(3) 2.961 3_756
H(18) H(4) 3.025 3_766
H(18) H(5) 3.225 3_766
H(18) H(6) 3.408 3_766
H(18) H(13) 3.197 2_746
H(18) H(15) 2.807 2_746
H(18) H(16) 3.566(2) 3_756
H(18) H(17) 3.565(2) 3_756
H(18) H(20) 2.787(2) 2_746
H(19) C(11) 3.262(2) 2_746
H(19) C(12) 3.528(2) 2_746
H(19) C(14) 3.448(2) 2_746
H(19) C(15) 3.167(2) 2_746
H(19) C(16) 3.053(2) 2_746
H(19) H(5) 3.009 4_555
H(19) H(15) 2.837 2_746
H(19) H(19) 3.576(2) 2_746
H(19) H(19) 3.576(2) 2_756
H(19) H(20) 3.390(2) 2_746
H(20) O(1) 2.638(2) 4_555
H(20) C(2) 3.155(3) 4_555
H(20) C(3) 3.578(2) 4_555
H(20) C(6) 3.397(2) 4_555
H(20) C(14) 3.573(2) 2_756
H(20) H(5) 2.690 4_555
H(20) H(9) 2.899 4_555
H(20) H(18) 2.787(2) 2_756
H(20) H(19) 3.390(2) 2_756

loop_
_geom_torsion_atom_site_label_1
_geom_torsion_atom_site_label_2
_geom_torsion_atom_site_label_3
_geom_torsion_atom_site_label_4
_geom_torsion
C(1) N(1) C(2) O(1) -179.99(13)
C(1) N(1) C(2) C(3) 0.9(2)
C(2) N(1) C(1) N(2) 42.7(2)
C(2) N(1) C(1) C(9) -135.89(18)
C(5) N(1) C(1) N(2) -124.44(15)
C(5) N(1) C(1) C(9) 56.9(2)
C(5) N(1) C(2) O(1) -12.6(2)
C(5) N(1) C(2) C(3) 168.29(14)
C(1) N(2) C(4) O(2) 176.13(15)
C(1) N(2) C(4) C(3) -4.1(2)
C(4) N(2) C(1) N(1) -40.9(2)
C(4) N(2) C(1) C(9) 137.77(18)
C(8) N(2) C(1) N(1) 121.33(16)
C(8) N(2) C(1) C(9) -60.0(2)
C(8) N(2) C(4) O(2) 13.8(2)
C(8) N(2) C(4) C(3) -166.43(14)
N(1) C(1) C(9) C(10) 177.74(17)
N(1) C(1) C(9) C(11) -1.6(2)
N(2) C(1) C(9) C(10) -0.8(2)
N(2) C(1) C(9) C(11) 179.89(16)
O(1) C(2) C(3) C(4) 137.52(16)
O(1) C(2) C(3) C(6) -102.61(18)
O(1) C(2) C(3) C(7) 17.1(2)
N(1) C(2) C(3) C(4) -43.37(17)
N(1) C(2) C(3) C(6) 76.5(2)
N(1) C(2) C(3) C(7) -163.82(16)
C(2) C(3) C(4) O(2) -135.18(16)
C(2) C(3) C(4) N(2) 45.01(16)
C(6) C(3) C(4) O(2) 105.19(17)
C(6) C(3) C(4) N(2) -74.62(17)
C(7) C(3) C(4) O(2) -14.4(2)
C(7) C(3) C(4) N(2) 165.78(14)
C(1) C(9) C(11) C(12) 62.8(2)
C(1) C(9) C(11) C(16) -119.5(2)
C(10) C(9) C(11) C(12) -116.63(18)
C(10) C(9) C(11) C(16) 61.1(2)
C(9) C(11) C(12) C(13) 177.97(14)
C(9) C(11) C(16) C(15) -178.85(14)
C(12) C(11) C(16) C(15) -1.1(2)
C(16) C(11) C(12) C(13) 0.2(2)
C(11) C(12) C(13) C(14) 0.8(2)
C(12) C(13) C(14) C(15) -0.8(2)
C(13) C(14) C(15) C(16) -0.0(2)
C(14) C(15) C(16) C(11) 1.0(2)
